data_1507561
loop_
_publ_author_name
'Braun, Doris E.'
'Tocher, Derek A.'
'Price, Sarah L.'
'Griesser, Ulrich J.'

_publ_section_title
;
 The complexity of hydration of phloroglucinol: a comprehensive structural
 and thermodynamic characterization.
;
_journal_issue 13
_journal_name_full 'The journal of physical chemistry. B'
_journal_page_first 3961
_journal_page_last 3972
_journal_paper_doi 10.1021/jp211948q
_journal_volume 116
_journal_year 2012
_chemical_formula_moiety 'C6 H6 O3, 2(H2 O)'
_chemical_formula_sum 'C6 H10 O5'
_chemical_formula_weight 162.14
_chemical_name_systematic '1,3,5-trihydroxybenzene dihydrate'
_space_group_IT_number 62
_symmetry_cell_setting orthorhombic
_symmetry_Int_Tables_number 62
_symmetry_space_group_name_Hall '-P 2ac 2n'
_symmetry_space_group_name_H-M 'P n m a'
_atom_sites_solution_hydrogens geom
_atom_sites_solution_primary direct
_atom_sites_solution_secondary difmap
_audit_conform_dict_location ftp://ftp.iucr.org/pub/cif_core.dic
_audit_conform_dict_name cif_core.dic
_audit_conform_dict_version 2.3
_audit_creation_date 2011-04-16T15:05:01-00:00
_audit_creation_method 'WinGX routine CIF_UPDATE'
_cell_angle_alpha 90
_cell_angle_beta 90
_cell_angle_gamma 90
_cell_formula_units_Z 4
_cell_length_a 6.6209(17)
_cell_length_b 13.5606(25)
_cell_length_c 8.0462(15)
_cell_measurement_reflns_used 5570
_cell_measurement_temperature 293(2)
_cell_measurement_theta_max 54.78
_cell_measurement_theta_min 1.91
_cell_measurement_wavelength 0.71073
_cell_volume 722.4(3)
_computing_structure_refinement 'SHELXL-97 (Sheldrick, 1997)'
_diffrn_ambient_temperature 293(2)
_diffrn_measured_fraction_theta_full 0.984
_diffrn_measured_fraction_theta_max 0.984
_diffrn_radiation_monochromator graphite
_diffrn_radiation_type MoK\a
_diffrn_radiation_wavelength 0.71073
_diffrn_reflns_av_R_equivalents 0.0365
_diffrn_reflns_av_unetI/netI 0.0175
_diffrn_reflns_limit_h_max 8
_diffrn_reflns_limit_h_min -8
_diffrn_reflns_limit_k_max 16
_diffrn_reflns_limit_k_min -15
_diffrn_reflns_limit_l_max 9
_diffrn_reflns_limit_l_min -8
_diffrn_reflns_number 4393
_diffrn_reflns_theta_full 26.05
_diffrn_reflns_theta_max 26.05
_diffrn_reflns_theta_min 2.94
_exptl_absorpt_coefficient_mu 0.132
_exptl_absorpt_correction_type none
_exptl_crystal_colour colorless
_exptl_crystal_density_diffrn 1.491
_exptl_crystal_density_method 'not measured'
_exptl_crystal_description plates
_exptl_crystal_F_000 344
_exptl_crystal_size_max 0.35
_exptl_crystal_size_mid 0.3
_exptl_crystal_size_min 0.1
_refine_diff_density_max 0.229
_refine_diff_density_min -0.239
_refine_diff_density_rms 0.039
_refine_ls_extinction_method none
_refine_ls_goodness_of_fit_ref 1.097
_refine_ls_hydrogen_treatment mixed
_refine_ls_matrix_type full
_refine_ls_number_parameters 81
_refine_ls_number_reflns 732
_refine_ls_number_restraints 2
_refine_ls_restrained_S_all 1.096
_refine_ls_R_factor_all 0.0444
_refine_ls_R_factor_gt 0.0373
_refine_ls_shift/su_max 0
_refine_ls_shift/su_mean 0
_refine_ls_structure_factor_coef Fsqd
_refine_ls_weighting_details 'calc w=1/[\s^2^(Fo^2^)+(0.0458P)^2^+0.2649P] where P=(Fo^2^+2Fc^2^)/3'
_refine_ls_weighting_scheme calc
_refine_ls_wR_factor_gt 0.0895
_refine_ls_wR_factor_ref 0.0932
_reflns_number_gt 650
_reflns_number_total 732
_reflns_threshold_expression >2sigma(I)
_cod_data_source_file jp211948q_si_002.cif
_cod_data_source_block phloroglucinol_dihydrate
_cod_original_cell_volume 722.41(27)
_cod_database_code 1507561

loop_
_symmetry_equiv_pos_as_xyz
'x, y, z'
'-x+1/2, -y, z+1/2'
'x+1/2, -y+1/2, -z+1/2'
'-x, y+1/2, -z'
'-x, -y, -z'
'x-1/2, y, -z-1/2'
'-x-1/2, y-1/2, z-1/2'
'x, -y-1/2, z'

loop_
_atom_site_label
_atom_site_type_symbol
_atom_site_fract_x
_atom_site_fract_y
_atom_site_fract_z
_atom_site_U_iso_or_equiv
_atom_site_adp_type
_atom_site_occupancy
_atom_site_symmetry_multiplicity
_atom_site_calc_flag
_atom_site_refinement_flags
C1 C 0.3886(3) 0.25 0.7851(2) 0.0220(4) Uani 1 2 d S
C2 C 0.3870(2) 0.16079(10) 0.87057(18) 0.0240(3) Uani 1 1 d .
C3 C 0.3824(2) 0.16206(9) 1.04245(17) 0.0228(3) Uani 1 1 d .
C4 C 0.3793(3) 0.25 1.1315(3) 0.0234(4) Uani 1 2 d S
O1 O 0.38350(18) 0.07237(7) 1.12140(14) 0.0332(3) Uani 1 1 d .
O2 O 0.85930(17) 0.07127(7) 1.04255(14) 0.0295(3) Uani 1 1 d .
O3 O 0.3919(2) 0.25 0.61611(17) 0.0241(4) Uani 1 2 d S
H1 H 0.382(5) 0.311(3) 0.575(5) 0.030(9) Uiso 0.5 1 d P
H2 H 0.373(3) 0.0795(14) 1.237(3) 0.051(6) Uiso 1 1 d .
H3 H 0.390(2) 0.0979(14) 0.808(2) 0.026(4) Uiso 1 1 d .
H4 H 0.380(3) 0.25 1.257(3) 0.027(6) Uiso 1 2 d S
H5 H 0.745(3) 0.0428(15) 1.007(3) 0.063(7) Uiso 1 1 d D
H6 H 0.963(3) 0.025(2) 1.010(5) 0.028(6) Uiso 0.5 1 d PD
H7 H 0.868(4) 0.133(2) 1.007(5) 0.028(6) Uiso 0.5 1 d PD

loop_
_atom_site_aniso_label
_atom_site_aniso_U_11
_atom_site_aniso_U_22
_atom_site_aniso_U_33
_atom_site_aniso_U_23
_atom_site_aniso_U_13
_atom_site_aniso_U_12
C1 0.0192(8) 0.0260(9) 0.0207(10) 0 -0.0001(8) 0
C2 0.0287(7) 0.0205(7) 0.0228(8) -0.0027(6) -0.0010(6) 0.0020(5)
C3 0.0268(7) 0.0214(7) 0.0203(7) 0.0024(5) -0.0007(5) 0.0020(5)
C4 0.0268(9) 0.0243(9) 0.0190(10) 0 -0.0008(8) 0
O1 0.0586(7) 0.0193(5) 0.0218(6) 0.0022(4) -0.0016(5) 0.0033(5)
O2 0.0378(6) 0.0226(5) 0.0282(6) 0.0012(4) -0.0003(5) -0.0006(5)
O3 0.0336(8) 0.0209(7) 0.0178(7) 0 -0.0008(6) 0

loop_
_atom_type_symbol
_atom_type_description
_atom_type_scat_dispersion_real
_atom_type_scat_dispersion_imag
_atom_type_scat_source
C C 0.0033 0.0016 'International Tables Vol C Tables 4.2.6.8 and 6.1.1.4'
H H 0 0 'International Tables Vol C Tables 4.2.6.8 and 6.1.1.4'
O O 0.0106 0.006 'International Tables Vol C Tables 4.2.6.8 and 6.1.1.4'

loop_
_geom_angle_atom_site_label_1
_geom_angle_atom_site_label_2
_geom_angle_atom_site_label_3
_geom_angle
_geom_angle_site_symmetry_1
_geom_angle_site_symmetry_3
O3 C1 C2 119.61(9) . .
O3 C1 C2 119.61(9) . 8_565
C2 C1 C2 120.79(19) . 8_565
C3 C2 C1 118.90(14) . .
C3 C2 H3 121.4(10) . .
C1 C2 H3 119.7(10) . .
O1 C3 C2 116.85(12) . .
O1 C3 C4 121.42(13) . .
C2 C3 C4 121.73(13) . .
C3 C4 C3 117.96(18) . 8_565
C3 C4 H4 121.00(10) . .
C3 C4 H4 121.00(10) 8_565 .
C3 O1 H2 111.6(12) . .
H5 O2 H6 103.2(19) . .
H5 O2 H7 111(2) . .
H6 O2 H7 119(3) . .
C1 O3 H1 112(2) . .

loop_
_geom_bond_atom_site_label_1
_geom_bond_atom_site_label_2
_geom_bond_distance
_geom_bond_site_symmetry_2
C1 O3 1.360(2) .
C1 C2 1.3914(17) .
C1 C2 1.3914(17) 8_565
C2 C3 1.383(2) .
C2 H3 0.992(18) .
C3 O1 1.3721(16) .
C3 C4 1.3916(17) .
C4 C3 1.3916(17) 8_565
C4 H4 1.01(3) .
O1 H2 0.93(2) .
O2 H5 0.89(2) .
O2 H6 0.97(2) .
O2 H7 0.89(3) .
O3 H1 0.90(4) .
